data_4027741
loop_
_publ_author_name
'Nicolas Fleury-Br\'egeot'
'Marc Presset'
'Floriane Beaumard'
'Virginie Colombel'
'Daniel Oehlrich'
'Frederik Rombouts'
'Gary A. Molander'

_publ_section_title
;
 Suzuki-Miyaura Cross-Coupling of Potassium Alkoxyethyltrifluoroborates:
 Access to Aryl/Heteroarylethyloxy Motifs
;
_journal_name_full 'Journal of Organic Chemistry'
_journal_page_first 10399
_journal_page_last 10408
_journal_paper_doi 10.1021/jo3021665
_journal_volume 77
_journal_year 2012
_chemical_formula_sum 'C9 H11 B F3 K O'
_chemical_formula_weight 242.09
_space_group_IT_number 14
_symmetry_cell_setting monoclinic
_symmetry_Int_Tables_number 14
_symmetry_space_group_name_Hall '-P 2ybc'
_symmetry_space_group_name_H-M 'P 1 21/c 1'
_atom_sites_solution_hydrogens geom
_atom_sites_solution_primary direct
_audit_creation_method SHELXL-97
_cell_angle_alpha 90.00
_cell_angle_beta 92.121(3)
_cell_angle_gamma 90.00
_cell_formula_units_Z 4
_cell_length_a 18.6488(12)
_cell_length_b 8.4106(6)
_cell_length_c 6.8574(4)
_cell_measurement_temperature 143(1)
_cell_volume 1074.83(12)
_computing_data_collection 'Bruker APEX2'
_computing_data_reduction 'Bruker SAINT'
_computing_structure_refinement 'SHELXL-97 (Sheldrick, 2008)'
_computing_structure_solution 'SHELXS-97 (Sheldrick, 2008)'
_diffrn_ambient_temperature 143(1)
_diffrn_measured_fraction_theta_full 0.998
_diffrn_measured_fraction_theta_max 0.998
_diffrn_measurement_device 'CCD Area Detector'
_diffrn_measurement_device_type 'Bruker APEXII'
_diffrn_measurement_method 'phi and omega scans'
_diffrn_radiation_monochromator graphite
_diffrn_radiation_source 'sealed tube'
_diffrn_radiation_type MoK\a
_diffrn_radiation_wavelength 0.71073
_diffrn_reflns_av_R_equivalents 0.0281
_diffrn_reflns_av_sigmaI/netI 0.0135
_diffrn_reflns_limit_h_max 24
_diffrn_reflns_limit_h_min -24
_diffrn_reflns_limit_k_max 11
_diffrn_reflns_limit_k_min 0
_diffrn_reflns_limit_l_max 9
_diffrn_reflns_limit_l_min 0
_diffrn_reflns_number 37637
_diffrn_reflns_theta_full 28.32
_diffrn_reflns_theta_max 28.32
_diffrn_reflns_theta_min 2.19
_exptl_absorpt_coefficient_mu 0.504
_exptl_absorpt_correction_T_max 0.7457
_exptl_absorpt_correction_T_min 0.6913
_exptl_absorpt_correction_type multi-scan
_exptl_absorpt_process_details '(SADABS; Sheldrick, 2007)'
_exptl_crystal_density_diffrn 1.496
_exptl_crystal_F_000 496
_exptl_crystal_size_max 0.32
_exptl_crystal_size_mid 0.20
_exptl_crystal_size_min 0.12
_refine_diff_density_max 0.436
_refine_diff_density_min -0.309
_refine_diff_density_rms 0.041
_refine_ls_extinction_method none
_refine_ls_goodness_of_fit_ref 1.130
_refine_ls_hydrogen_treatment constr
_refine_ls_matrix_type full
_refine_ls_number_parameters 138
_refine_ls_number_reflns 2682
_refine_ls_number_restraints 0
_refine_ls_restrained_S_all 1.130
_refine_ls_R_factor_all 0.0250
_refine_ls_R_factor_gt 0.0232
_refine_ls_shift/su_max 0.001
_refine_ls_shift/su_mean 0.000
_refine_ls_structure_factor_coef Fsqd
_refine_ls_weighting_details 'calc w=1/[\s^2^(Fo^2^)+(0.0216P)^2^+0.3232P] where P=(Fo^2^+2Fc^2^)/3'
_refine_ls_weighting_scheme calc
_refine_ls_wR_factor_gt 0.0554
_refine_ls_wR_factor_ref 0.0564
_reflns_number_gt 2589
_reflns_number_total 2682
_reflns_threshold_expression >2sigma(I)
_cod_data_source_file jo3021665_si_001.cif
_cod_data_source_block UP9199
_cod_original_sg_symbol_H-M 'P 21/c '
_cod_database_code 4027741

loop_
_symmetry_equiv_pos_as_xyz
'x, y, z'
'-x, y+1/2, -z+1/2'
'-x, -y, -z'
'x, -y-1/2, z-1/2'

loop_
_atom_site_label
_atom_site_type_symbol
_atom_site_fract_x
_atom_site_fract_y
_atom_site_fract_z
_atom_site_U_iso_or_equiv
_atom_site_adp_type
_atom_site_occupancy
_atom_site_symmetry_multiplicity
_atom_site_calc_flag
_atom_site_refinement_flags
C1 C 0.66256(8) 0.62478(16) 0.7031(2) 0.0217(3) Uani 1 1 d .
H1a H 0.6383 0.6883 0.6028 0.029 Uiso 1 1 calc R
H1b H 0.6809 0.6975 0.8029 0.029 Uiso 1 1 calc R
C2 C 0.72610(7) 0.54496(16) 0.6131(2) 0.0205(3) Uani 1 1 d .
H2a H 0.7606 0.6246 0.5755 0.027 Uiso 1 1 calc R
H2b H 0.7495 0.4744 0.7076 0.027 Uiso 1 1 calc R
C3 C 0.75638(9) 0.35756(18) 0.3684(3) 0.0292(3) Uani 1 1 d .
H3a H 0.7347 0.2903 0.2675 0.039 Uiso 1 1 calc R
H3b H 0.7750 0.2887 0.4717 0.039 Uiso 1 1 calc R
C4 C 0.81813(7) 0.44617(15) 0.2838(2) 0.0224(3) Uani 1 1 d .
C5 C 0.88780(9) 0.4221(2) 0.3530(3) 0.0374(4) Uani 1 1 d .
H5 H 0.8969 0.3533 0.4571 0.050 Uiso 1 1 calc R
C6 C 0.94444(9) 0.5003(3) 0.2677(3) 0.0459(5) Uani 1 1 d .
H6 H 0.9913 0.4832 0.3145 0.061 Uiso 1 1 calc R
C7 C 0.93126(10) 0.6031(2) 0.1141(3) 0.0396(4) Uani 1 1 d .
H7 H 0.9691 0.6563 0.0582 0.053 Uiso 1 1 calc R
C8 C 0.86203(9) 0.6270(2) 0.0435(3) 0.0341(4) Uani 1 1 d .
H8 H 0.8531 0.6957 -0.0608 0.045 Uiso 1 1 calc R
C9 C 0.80564(8) 0.54874(18) 0.1276(2) 0.0261(3) Uani 1 1 d .
H9 H 0.7590 0.5650 0.0790 0.035 Uiso 1 1 calc R
O1 O 0.70186(6) 0.45619(12) 0.44526(16) 0.0247(2) Uani 1 1 d .
B1 B 0.60401(8) 0.51337(19) 0.7990(2) 0.0192(3) Uani 1 1 d .
F1 F 0.63396(5) 0.39249(10) 0.92288(13) 0.02720(19) Uani 1 1 d .
F2 F 0.55736(4) 0.60337(10) 0.91611(12) 0.02626(19) Uani 1 1 d .
F3 F 0.55794(4) 0.43109(10) 0.66041(12) 0.02602(19) Uani 1 1 d .
K1 K 0.571663(17) 0.40356(4) 0.27314(5) 0.02560(7) Uani 1 1 d .

loop_
_atom_site_aniso_label
_atom_site_aniso_U_11
_atom_site_aniso_U_22
_atom_site_aniso_U_33
_atom_site_aniso_U_23
_atom_site_aniso_U_13
_atom_site_aniso_U_12
C1 0.0257(7) 0.0195(6) 0.0202(7) -0.0015(5) 0.0051(5) 0.0006(5)
C2 0.0217(6) 0.0203(6) 0.0197(6) -0.0018(5) 0.0039(5) -0.0032(5)
C3 0.0348(8) 0.0230(7) 0.0308(8) -0.0054(6) 0.0149(6) 0.0001(6)
C4 0.0264(6) 0.0218(6) 0.0194(6) -0.0033(6) 0.0071(6) 0.0027(5)
C5 0.0322(8) 0.0526(10) 0.0275(8) 0.0080(8) 0.0023(6) 0.0110(8)
C6 0.0219(7) 0.0721(13) 0.0437(10) -0.0031(10) 0.0013(7) 0.0030(8)
C7 0.0335(9) 0.0420(9) 0.0446(11) -0.0054(9) 0.0195(7) -0.0056(7)
C8 0.0423(9) 0.0286(8) 0.0323(9) 0.0048(6) 0.0146(7) 0.0051(7)
C9 0.0267(7) 0.0264(7) 0.0252(7) 0.0001(6) 0.0020(6) 0.0036(6)
O1 0.0236(5) 0.0287(5) 0.0221(5) -0.0099(4) 0.0063(4) -0.0027(4)
B1 0.0194(6) 0.0244(7) 0.0139(6) -0.0002(6) 0.0024(5) 0.0011(5)
F1 0.0284(4) 0.0312(4) 0.0222(4) 0.0087(4) 0.0038(3) 0.0020(4)
F2 0.0224(4) 0.0339(4) 0.0228(4) -0.0086(4) 0.0059(3) 0.0008(3)
F3 0.0263(4) 0.0346(4) 0.0173(4) -0.0062(3) 0.0015(3) -0.0054(3)
K1 0.02332(13) 0.03809(15) 0.01539(12) -0.00235(12) 0.00065(12) 0.00333(12)

loop_
_atom_type_symbol
_atom_type_description
_atom_type_scat_dispersion_real
_atom_type_scat_dispersion_imag
_atom_type_scat_source
C C 0.0033 0.0016 'International Tables Vol C Tables 4.2.6.8 and 6.1.1.4'
H H 0.0000 0.0000 'International Tables Vol C Tables 4.2.6.8 and 6.1.1.4'
O O 0.0106 0.0060 'International Tables Vol C Tables 4.2.6.8 and 6.1.1.4'
B B 0.0013 0.0007 'International Tables Vol C Tables 4.2.6.8 and 6.1.1.4'
F F 0.0171 0.0103 'International Tables Vol C Tables 4.2.6.8 and 6.1.1.4'
K K 0.2009 0.2494 'International Tables Vol C Tables 4.2.6.8 and 6.1.1.4'

loop_
_geom_angle_atom_site_label_1
_geom_angle_atom_site_label_2
_geom_angle_atom_site_label_3
_geom_angle
_geom_angle_site_symmetry_1
_geom_angle_site_symmetry_3
C2 C1 B1 117.70(12) . .
O1 C2 C1 109.31(11) . .
O1 C3 C4 114.82(12) . .
O1 C3 K1 45.26(7) . .
C5 C4 C9 118.98(14) . .
C5 C4 C3 121.23(15) . .
C9 C4 C3 119.72(14) . .
C4 C5 C6 120.37(17) . .
C7 C6 C5 120.07(17) . .
C6 C7 C8 119.93(16) . .
C7 C8 C9 120.09(16) . .
C8 C9 C4 120.56(15) . .
C3 O1 C2 113.07(12) . .
C3 O1 K1 112.64(9) . .
C2 O1 K1 133.64(8) . .
F2 B1 F1 106.11(11) . .
F2 B1 F3 105.46(11) . .
F1 B1 F3 105.21(11) . .
F2 B1 C1 111.18(12) . .
F1 B1 C1 113.86(12) . .
F3 B1 C1 114.29(12) . .
B1 F1 K1 109.41(8) . 1_556
B1 F1 K1 104.88(8) . 4_566
K1 F1 K1 99.39(3) 1_556 4_566
B1 F2 K1 105.70(8) . 3_666
B1 F2 K1 97.22(8) . 1_556
K1 F2 K1 115.85(3) 3_666 1_556
B1 F3 K1 128.28(8) . .
B1 F3 K1 98.61(7) . 3_666
K1 F3 K1 108.27(3) . 3_666
B1 F3 K1 104.14(8) . 4_566
K1 F3 K1 99.64(3) . 4_566
K1 F3 K1 119.67(3) 3_666 4_566
F3 K1 F2 111.23(3) . 3_666
F3 K1 O1 70.76(3) . .
F2 K1 O1 171.43(3) 3_666 .
F3 K1 F1 159.90(3) . 1_554
F2 K1 F1 88.67(3) 3_666 1_554
O1 K1 F1 89.14(3) . 1_554
F3 K1 F3 71.73(3) . 3_666
F2 K1 F3 48.48(2) 3_666 3_666
O1 K1 F3 127.39(3) . 3_666
F1 K1 F3 123.69(3) 1_554 3_666
F3 K1 F1 77.12(3) . 4_565
F2 K1 F1 119.23(3) 3_666 4_565
O1 K1 F1 69.25(3) . 4_565
F1 K1 F1 96.00(3) 1_554 4_565
F3 K1 F1 133.75(3) 3_666 4_565
F3 K1 F3 109.46(3) . 4_565
F2 K1 F3 77.53(3) 3_666 4_565
O1 K1 F3 109.99(3) . 4_565
F1 K1 F3 76.64(3) 1_554 4_565
F3 K1 F3 116.53(2) 3_666 4_565
F1 K1 F3 45.76(2) 4_565 4_565
F3 K1 F2 139.12(3) . 1_554
F2 K1 F2 64.15(3) 3_666 1_554
O1 K1 F2 108.63(3) . 1_554
F1 K1 F2 46.96(2) 1_554 1_554
F3 K1 F2 78.72(2) 3_666 1_554
F1 K1 F2 142.60(3) 4_565 1_554
F3 K1 F2 108.76(2) 4_565 1_554

loop_
_geom_bond_atom_site_label_1
_geom_bond_atom_site_label_2
_geom_bond_distance
_geom_bond_site_symmetry_2
C1 C2 1.5131(19) .
C1 B1 1.599(2) .
C2 O1 1.4313(17) .
C3 O1 1.4281(17) .
C3 C4 1.506(2) .
C4 C5 1.381(2) .
C4 C9 1.389(2) .
C5 C6 1.392(3) .
C6 C7 1.377(3) .
C7 C8 1.377(3) .
C8 C9 1.384(2) .
O1 K1 2.6967(11) .
B1 F2 1.4234(17) .
B1 F1 1.4254(18) .
B1 F3 1.4353(18) .
F1 K1 2.7081(9) 1_556
F1 K1 2.9181(10) 4_566
F2 K1 2.6918(9) 3_666
F2 K1 2.9735(9) 1_556
F3 K1 2.6874(9) .
F3 K1 2.8399(9) 3_666
F3 K1 2.9275(10) 4_566
K1 F2 2.6918(9) 3_666
K1 F1 2.7081(9) 1_554
K1 F3 2.8399(9) 3_666
K1 F1 2.9181(10) 4_565
K1 F3 2.9275(10) 4_565
K1 F2 2.9735(9) 1_554
